data_7006813
loop_
_publ_author_name
'Li, Mingxue'
'Sun, Qiaozhen'
'Bai, Yan'
'Duan, Chunying'
'Zhang, Bingguang'
'Meng, Qingjin'

_publ_section_title
;
 Chiral aggregation and spontaneous resolution of thiosemicarbazone
 metal complexes.
;
_journal_issue 21
_journal_name_full 'Dalton transactions (Cambridge, England : 2003)'
_journal_page_first 2572
_journal_page_last 2578
_journal_paper_doi 10.1039/b514425f
_journal_year 2006
_chemical_formula_sum 'C14 H16 Mn N10 O0 S2'
_chemical_formula_weight 443.43
_chemical_name_systematic
;
?
;
_space_group_IT_number 92
_symmetry_cell_setting tetragonal
_symmetry_space_group_name_Hall 'P 4abw 2nw'
_symmetry_space_group_name_H-M 'P 41 21 2'
_atom_sites_solution_hydrogens geom
_atom_sites_solution_primary direct
_atom_sites_solution_secondary difmap
_audit_creation_method SHELXL-97
_cell_angle_alpha 90.00
_cell_angle_beta 90.00
_cell_angle_gamma 90.00
_cell_formula_units_Z 4
_cell_length_a 10.9088(18)
_cell_length_b 10.9088(18)
_cell_length_c 22.362(5)
_cell_measurement_reflns_used 7893
_cell_measurement_temperature 293(2)
_cell_measurement_theta_max 28.22
_cell_measurement_theta_min 3.20
_cell_volume 2661.1(9)
_computing_cell_refinement 'Bruker SMART'
_computing_data_collection 'Bruker SMART'
_computing_data_reduction 'Bruker SAINT'
_computing_molecular_graphics 'Bruker SHELXTL'
_computing_publication_material 'Bruker SHELXTL'
_computing_structure_refinement 'Bruker SHELXTL'
_computing_structure_solution 'Bruker SHELXTL'
_diffrn_ambient_temperature 293(2)
_diffrn_measured_fraction_theta_full 0.992
_diffrn_measured_fraction_theta_max 0.992
_diffrn_measurement_device_type 'CCD area detector'
_diffrn_measurement_method 'phi and omega scans'
_diffrn_radiation_monochromator graphite
_diffrn_radiation_source 'fine-focus sealed tube'
_diffrn_radiation_type MoK\a
_diffrn_radiation_wavelength 0.71073
_diffrn_reflns_av_R_equivalents 0.0470
_diffrn_reflns_av_sigmaI/netI 0.0235
_diffrn_reflns_limit_h_max 11
_diffrn_reflns_limit_h_min -12
_diffrn_reflns_limit_k_max 12
_diffrn_reflns_limit_k_min -12
_diffrn_reflns_limit_l_max 22
_diffrn_reflns_limit_l_min -26
_diffrn_reflns_number 12952
_diffrn_reflns_theta_full 25.00
_diffrn_reflns_theta_max 25.00
_diffrn_reflns_theta_min 2.61
_exptl_absorpt_coefficient_mu 0.669
_exptl_absorpt_correction_type none
_exptl_crystal_colour pale-yellow
_exptl_crystal_density_diffrn 1.107
_exptl_crystal_density_method 'not measured'
_exptl_crystal_description block
_exptl_crystal_F_000 908
_exptl_crystal_size_max 0.20
_exptl_crystal_size_mid 0.20
_exptl_crystal_size_min 0.15
_refine_diff_density_max 0.445
_refine_diff_density_min -0.360
_refine_diff_density_rms 0.099
_refine_ls_abs_structure_details 'Flack H D (1983), Acta Cryst. A39, 876-881'
_refine_ls_abs_structure_Flack 0.13(3)
_refine_ls_extinction_method none
_refine_ls_goodness_of_fit_ref 1.022
_refine_ls_hydrogen_treatment constr
_refine_ls_matrix_type full
_refine_ls_number_parameters 125
_refine_ls_number_reflns 2330
_refine_ls_number_restraints 0
_refine_ls_restrained_S_all 1.022
_refine_ls_R_factor_all 0.0511
_refine_ls_R_factor_gt 0.0500
_refine_ls_shift/su_max 0.000
_refine_ls_shift/su_mean 0.000
_refine_ls_structure_factor_coef Fsqd
_refine_ls_weighting_details 'calc w=1/[\s^2^(Fo^2^)+(0.1450P)^2^+0.0000P] where P=(Fo^2^+2Fc^2^)/3'
_refine_ls_weighting_scheme calc
_refine_ls_wR_factor_gt 0.1614
_refine_ls_wR_factor_ref 0.1626
_reflns_number_gt 2246
_reflns_number_total 2330
_reflns_threshold_expression >2sigma(I)
_cod_data_source_file b514425f.txt
_cod_data_source_block compound_1
_cod_depositor_comments
;
The following automatic conversions were performed:
'_symmetry_cell_setting' value 'Tetragonal' changed to 'tetragonal'
according to '/home/saulius/struct/CIF-dictionaries/cif_core.dic'
dictionary named 'cif_core.dic' version 2.4.1 from 2010-06-29.

Automatic conversion script
Id: cif_fix_enum 1527 2010-12-29 10:47:43Z saulius 
;
_cod_original_sg_symbol_H-M P4(1)2(1)2
_cod_database_code 7006813

loop_
_symmetry_equiv_pos_as_xyz
'x, y, z'
'-x, -y, z+1/2'
'-y+1/2, x+1/2, z+1/4'
'y+1/2, -x+1/2, z+3/4'
'-x+1/2, y+1/2, -z+1/4'
'x+1/2, -y+1/2, -z+3/4'
'y, x, -z'
'-y, -x, -z+1/2'

loop_
_atom_site_label
_atom_site_type_symbol
_atom_site_fract_x
_atom_site_fract_y
_atom_site_fract_z
_atom_site_U_iso_or_equiv
_atom_site_adp_type
_atom_site_occupancy
_atom_site_symmetry_multiplicity
_atom_site_calc_flag
_atom_site_refinement_flags
_atom_site_disorder_assembly
_atom_site_disorder_group
Mn1 Mn 0.67433(4) 0.67433(4) 0.0000 0.0424(3) Uani 1 2 d S . .
S1 S 0.64920(10) 0.89879(8) 0.02108(4) 0.0581(3) Uani 1 1 d . . .
N1 N 0.5879(4) 0.9869(3) 0.12647(17) 0.0678(10) Uani 1 1 d . . .
H1A H 0.5654 0.9828 0.1633 0.081 Uiso 1 1 calc R . .
H1B H 0.5980 1.0571 0.1097 0.081 Uiso 1 1 calc R . .
N2 N 0.5888(3) 0.7814(3) 0.12605(13) 0.0527(7) Uani 1 1 d . . .
N3 N 0.6113(3) 0.6768(3) 0.09496(12) 0.0442(6) Uani 1 1 d . . .
N4 N 0.6542(3) 0.4751(3) 0.03199(14) 0.0537(8) Uani 1 1 d . . .
N5 N 0.6193(4) 0.2448(3) 0.0803(2) 0.0752(11) Uani 1 1 d . . .
C1 C 0.6074(4) 0.8836(3) 0.09519(16) 0.0502(8) Uani 1 1 d . . .
C2 C 0.5935(3) 0.5742(3) 0.12299(14) 0.0483(8) Uani 1 1 d . . .
C3 C 0.5554(5) 0.5662(5) 0.18740(16) 0.0763(13) Uani 1 1 d . . .
H3A H 0.5655 0.6448 0.2061 0.114 Uiso 1 1 calc R . .
H3B H 0.6053 0.5068 0.2076 0.114 Uiso 1 1 calc R . .
H3C H 0.4709 0.5419 0.1897 0.114 Uiso 1 1 calc R . .
C4 C 0.6155(3) 0.4625(3) 0.08906(16) 0.0489(8) Uani 1 1 d . . .
C5 C 0.5995(4) 0.3446(3) 0.1118(2) 0.0604(10) Uani 1 1 d . . .
H5A H 0.5735 0.3361 0.1512 0.073 Uiso 1 1 calc R . .
C6 C 0.6575(5) 0.2590(4) 0.0246(2) 0.0748(13) Uani 1 1 d . . .
H6A H 0.6720 0.1901 0.0012 0.090 Uiso 1 1 calc R . .
C7 C 0.6762(4) 0.3730(4) 0.0009(2) 0.0719(12) Uani 1 1 d . . .
H7A H 0.7051 0.3797 -0.0381 0.086 Uiso 1 1 calc R . .

loop_
_atom_site_aniso_label
_atom_site_aniso_U_11
_atom_site_aniso_U_22
_atom_site_aniso_U_33
_atom_site_aniso_U_23
_atom_site_aniso_U_13
_atom_site_aniso_U_12
Mn1 0.0466(3) 0.0466(3) 0.0342(4) 0.0003(2) -0.0003(2) -0.0073(3)
S1 0.0843(7) 0.0432(5) 0.0468(5) 0.0056(4) 0.0008(4) -0.0089(4)
N1 0.106(3) 0.0409(17) 0.056(2) -0.0040(15) -0.002(2) 0.0030(17)
N2 0.070(2) 0.0431(16) 0.0447(15) -0.0013(13) 0.0009(15) 0.0018(14)
N3 0.0537(15) 0.0398(14) 0.0393(14) 0.0027(12) 0.0013(12) -0.0002(12)
N4 0.0641(19) 0.0460(16) 0.0509(17) -0.0005(13) 0.0044(15) -0.0039(13)
N5 0.089(3) 0.0431(18) 0.094(3) 0.0091(19) -0.016(2) -0.0090(17)
C1 0.060(2) 0.0467(18) 0.0437(18) 0.0016(15) -0.0049(16) -0.0006(15)
C2 0.0536(19) 0.049(2) 0.0419(16) 0.0046(15) 0.0086(15) -0.0002(14)
C3 0.108(4) 0.069(3) 0.052(2) 0.014(2) 0.026(2) 0.010(2)
C4 0.0500(18) 0.0438(18) 0.053(2) 0.0102(15) -0.0018(16) -0.0030(14)
C5 0.073(2) 0.046(2) 0.063(2) 0.0110(17) 0.000(2) -0.0051(17)
C6 0.100(4) 0.048(2) 0.076(3) -0.007(2) 0.001(3) 0.000(2)
C7 0.101(3) 0.054(2) 0.060(2) -0.008(2) 0.002(3) 0.002(2)

loop_
_atom_type_symbol
_atom_type_description
_atom_type_scat_dispersion_real
_atom_type_scat_dispersion_imag
_atom_type_scat_source
C C 0.0033 0.0016 'International Tables Vol C Tables 4.2.6.8 and 6.1.1.4'
H H 0.0000 0.0000 'International Tables Vol C Tables 4.2.6.8 and 6.1.1.4'
N N 0.0061 0.0033 'International Tables Vol C Tables 4.2.6.8 and 6.1.1.4'
O O 0.0106 0.0060 'International Tables Vol C Tables 4.2.6.8 and 6.1.1.4'
S S 0.1246 0.1234 'International Tables Vol C Tables 4.2.6.8 and 6.1.1.4'
Mn Mn 0.3368 0.7283 'International Tables Vol C Tables 4.2.6.8 and 6.1.1.4'

loop_
_geom_angle_atom_site_label_1
_geom_angle_atom_site_label_2
_geom_angle_atom_site_label_3
_geom_angle
_geom_angle_site_symmetry_1
_geom_angle_site_symmetry_3
_geom_angle_publ_flag
N3 Mn1 N3 155.84(15) 7 . ?
N3 Mn1 N4 71.69(10) 7 7 ?
N3 Mn1 N4 90.34(11) . 7 ?
N3 Mn1 N4 90.34(11) 7 . ?
N3 Mn1 N4 71.69(10) . . ?
N4 Mn1 N4 85.17(17) 7 . ?
N3 Mn1 S1 77.05(7) 7 7 ?
N3 Mn1 S1 118.73(8) . 7 ?
N4 Mn1 S1 148.65(8) 7 7 ?
N4 Mn1 S1 92.78(9) . 7 ?
N3 Mn1 S1 118.73(8) 7 . ?
N3 Mn1 S1 77.05(7) . . ?
N4 Mn1 S1 92.78(9) 7 . ?
N4 Mn1 S1 148.65(8) . . ?
S1 Mn1 S1 104.40(6) 7 . ?
C1 S1 Mn1 96.65(13) . . ?
C1 N1 H1A 120.0 . . ?
C1 N1 H1B 120.0 . . ?
H1A N1 H1B 120.0 . . ?
C1 N2 N3 114.4(3) . . ?
C2 N3 N2 116.8(3) . . ?
C2 N3 Mn1 119.7(2) . . ?
N2 N3 Mn1 123.6(2) . . ?
C7 N4 C4 117.7(3) . . ?
C7 N4 Mn1 127.5(3) . . ?
C4 N4 Mn1 114.8(2) . . ?
C5 N5 C6 117.4(4) . . ?
N2 C1 N1 114.2(3) . . ?
N2 C1 S1 128.3(3) . . ?
N1 C1 S1 117.5(3) . . ?
N3 C2 C4 116.5(3) . . ?
N3 C2 C3 123.7(4) . . ?
C4 C2 C3 119.8(3) . . ?
C2 C3 H3A 109.5 . . ?
C2 C3 H3B 109.5 . . ?
H3A C3 H3B 109.5 . . ?
C2 C3 H3C 109.5 . . ?
H3A C3 H3C 109.5 . . ?
H3B C3 H3C 109.5 . . ?
N4 C4 C5 118.5(4) . . ?
N4 C4 C2 117.3(3) . . ?
C5 C4 C2 124.2(3) . . ?
N5 C5 C4 123.2(4) . . ?
N5 C5 H5A 118.4 . . ?
C4 C5 H5A 118.4 . . ?
N5 C6 C7 121.3(4) . . ?
N5 C6 H6A 119.4 . . ?
C7 C6 H6A 119.4 . . ?
N4 C7 C6 121.9(4) . . ?
N4 C7 H7A 119.0 . . ?
C6 C7 H7A 119.0 . . ?

loop_
_geom_bond_atom_site_label_1
_geom_bond_atom_site_label_2
_geom_bond_distance
_geom_bond_site_symmetry_2
_geom_bond_publ_flag
Mn1 N3 2.232(3) 7 ?
Mn1 N3 2.232(3) . ?
Mn1 N4 2.299(3) 7 ?
Mn1 N4 2.299(3) . ?
Mn1 S1 2.5086(11) 7 ?
Mn1 S1 2.5086(11) . ?
S1 C1 1.727(4) . ?
N1 C1 1.343(5) . ?
N1 H1A 0.8600 . ?
N1 H1B 0.8600 . ?
N2 C1 1.327(5) . ?
N2 N3 1.358(4) . ?
N3 C2 1.298(4) . ?
N4 C7 1.335(6) . ?
N4 C4 1.351(5) . ?
N5 C5 1.314(6) . ?
N5 C6 1.321(7) . ?
C2 C4 1.455(5) . ?
C2 C3 1.502(4) . ?
C3 H3A 0.9600 . ?
C3 H3B 0.9600 . ?
C3 H3C 0.9600 . ?
C4 C5 1.394(5) . ?
C5 H5A 0.9300 . ?
C6 C7 1.368(7) . ?
C6 H6A 0.9300 . ?
C7 H7A 0.9300 . ?
